data_4344159
loop_
_publ_author_name
'Maggard, P.A.'
'Corbett, J.D.'

_publ_section_title
;
 Two-dimensional metallic chain compounds Y5 M2 Te2 (M= Fe, Co, Ni) that
 are related to Gd3 Mn I3. The hydride derivative Y5 Ni2 Te2 D0.4
;
_journal_name_full 'Inorganic Chemistry'
_journal_page_first 2556
_journal_page_last 2563
_journal_volume 43
_journal_year 2004
_chemical_formula_sum 'H Ni2 Te2 Y5'
_chemical_name_systematic 'Y5 Ni2 Te2 H'
_space_group_IT_number 62
_symmetry_space_group_name_Hall '-P 2ac 2n'
_symmetry_space_group_name_H-M 'P n m a'
_cell_angle_alpha 90
_cell_angle_beta 90
_cell_angle_gamma 90
_cell_formula_units_Z 4
_cell_length_a 14.384
_cell_length_b 4.026
_cell_length_c 15.895
_cell_volume 920.479
_citation_journal_id_ASTM INOCAJ
_cod_data_source_file Maggard_INOCAJ_2004_1283.cif
_cod_data_source_block H1Ni2Te2Y5
_cod_original_cell_volume 920.4792
_cod_original_formula_sum 'H1 Ni2 Te2 Y5'
_cod_database_code 4344159

loop_
_symmetry_equiv_pos_as_xyz
x,y,z
-x+1/2,-y,z+1/2
x+1/2,-y+1/2,-z+1/2
-x,y+1/2,-z
-x,-y,-z
x-1/2,y,-z-1/2
-x-1/2,y-1/2,z-1/2
x,-y-1/2,z

loop_
_atom_site_label
_atom_site_type_symbol
_atom_site_fract_x
_atom_site_fract_y
_atom_site_fract_z
_atom_site_occupancy
_atom_site_U_iso_or_equiv
Y4 Y 0.2079 0.25 0.37406 1 0.0
Ni2 Ni 0.247 0.25 0.5655 1 0.0
Y3 Y 0.8823 0.25 0.44668 1 0.0
Y2 Y 0.8864 0.25 0.81019 1 0.0
Y1 Y 0.1489 0.25 0.74196 1 0.0
Te2 Te 0.95423 0.25 0.12999 1 0.0
Te1 Te 0.96613 0.25 0.62734 1 0.0
Ni1 Ni 0.7405 0.25 0.3218 1 0.0
Y5 Y 0.1376 0.25 0.00103 1 0.0
